data_7715623
loop_
_publ_author_name
'Liu, Zhi-Kun'
'Sun, Ke'
'Xue, Jin-Peng'
'Yao, Zi-Shuo'
'Tao, Jun'

_publ_section_title
;
 Guest water-induced structural transformation and spin-crossover
 variation of a two-dimensional Hofmann-type compound.
;
_journal_issue 17
_journal_name_full 'Dalton transactions (Cambridge, England : 2003)'
_journal_page_first 7522
_journal_page_last 7526
_journal_paper_doi 10.1039/d4dt00435c
_journal_volume 53
_journal_year 2024
_chemical_formula_moiety 'C22 H14 Fe N14 O4 Pt'
_chemical_formula_sum 'C22 H14 Fe N14 O4 Pt'
_chemical_formula_weight 789.41
_space_group_crystal_system monoclinic
_space_group_IT_number 12
_space_group_name_Hall '-C 2y'
_space_group_name_H-M_alt 'C 1 2/m 1'
_atom_sites_solution_hydrogens geom
_atom_sites_solution_primary iterative
_audit_creation_date 2024-03-16
_audit_creation_method
;
Olex2 1.3
(compiled 2020.02.04 svn.rd84adfe8 for OlexSys, GUI svn.r6032)
;
_audit_update_record
;
2024-03-16 deposited with the CCDC.	2024-04-03 downloaded from the CCDC.
;
_cell_angle_alpha 90
_cell_angle_beta 98.267(4)
_cell_angle_gamma 90
_cell_formula_units_Z 4
_cell_length_a 26.4601(9)
_cell_length_b 7.2922(3)
_cell_length_c 15.0392(6)
_cell_measurement_reflns_used 5177
_cell_measurement_temperature 293(2)
_cell_measurement_theta_max 29.8930
_cell_measurement_theta_min 3.9230
_cell_volume 2871.70(19)
_computing_cell_refinement 'CrysAlisPro 1.171.40.53 (Rigaku OD, 2019)'
_computing_data_collection 'CrysAlisPro 1.171.40.53 (Rigaku OD, 2019)'
_computing_data_reduction 'CrysAlisPro 1.171.40.53 (Rigaku OD, 2019)'
_computing_molecular_graphics 'Olex2 1.3 (Dolomanov et al., 2009)'
_computing_publication_material 'Olex2 1.3 (Dolomanov et al., 2009)'
_computing_structure_refinement 'SHELXL 2018/3 (Sheldrick, 2015)'
_computing_structure_solution 'olex2.solve 1.3 (Bourhis et al., 2015)'
_diffrn_ambient_temperature 293(2)
_diffrn_measured_fraction_theta_full 0.994
_diffrn_measured_fraction_theta_max 0.994
_diffrn_measurement_device_type 'CrysAlisPro 1.171.40.53 (Rigaku Oxford Diffraction, 2019)'
_diffrn_measurement_method '\w scans'
_diffrn_radiation_type MoK\a
_diffrn_radiation_wavelength 0.71073
_diffrn_reflns_av_R_equivalents 0.0446
_diffrn_reflns_av_unetI/netI 0.0416
_diffrn_reflns_Laue_measured_fraction_full 0.994
_diffrn_reflns_Laue_measured_fraction_max 0.994
_diffrn_reflns_limit_h_max 31
_diffrn_reflns_limit_h_min -31
_diffrn_reflns_limit_k_max 8
_diffrn_reflns_limit_k_min -8
_diffrn_reflns_limit_l_max 17
_diffrn_reflns_limit_l_min -17
_diffrn_reflns_number 11353
_diffrn_reflns_point_group_measured_fraction_full 0.994
_diffrn_reflns_point_group_measured_fraction_max 0.994
_diffrn_reflns_theta_full 25.022
_diffrn_reflns_theta_max 25.022
_diffrn_reflns_theta_min 3.576
_diffrn_source 'micro-focus sealed X-ray tube'
_exptl_absorpt_coefficient_mu 5.426
_exptl_absorpt_correction_T_max 1.00000
_exptl_absorpt_correction_T_min 0.35797
_exptl_absorpt_correction_type multi-scan
_exptl_absorpt_process_details
;
CrysAlisPro 1.171.40.53 (Rigaku Oxford Diffraction, 2019)
Empirical absorption correction using spherical harmonics,
 implemented in SCALE3 ABSPACK scaling algorithm.
;
_exptl_crystal_colour yellow
_exptl_crystal_density_diffrn 1.826
_exptl_crystal_description plate
_exptl_crystal_F_000 1520
_exptl_crystal_size_max 0.3
_exptl_crystal_size_mid 0.3
_exptl_crystal_size_min 0.03
_refine_diff_density_max 5.661
_refine_diff_density_min -0.624
_refine_diff_density_rms 0.165
_refine_ls_extinction_method none
_refine_ls_goodness_of_fit_ref 0.968
_refine_ls_hydrogen_treatment constr
_refine_ls_matrix_type full
_refine_ls_number_parameters 420
_refine_ls_number_reflns 2735
_refine_ls_number_restraints 1576
_refine_ls_restrained_S_all 0.778
_refine_ls_R_factor_all 0.0441
_refine_ls_R_factor_gt 0.0316
_refine_ls_shift/su_max 0.003
_refine_ls_shift/su_mean 0.000
_refine_ls_structure_factor_coef Fsqd
_refine_ls_weighting_details 'w=1/[\s^2^(Fo^2^)+(0.0631P)^2^] where P=(Fo^2^+2Fc^2^)/3'
_refine_ls_weighting_scheme calc
_refine_ls_wR_factor_gt 0.0813
_refine_ls_wR_factor_ref 0.0922
_reflns_Friedel_coverage 0.000
_reflns_number_gt 1802
_reflns_number_total 2735
_reflns_threshold_expression 'I > 2\s(I)'
_cod_data_source_file d4dt00435c2.cif
_cod_data_source_block rt@
_cod_depositor_comments 'Adding full bibliography for 7715619--7715624.cif.'
_cod_original_cell_volume 2871.69(19)
_cod_database_code 7715623
_shelx_shelxl_version_number 2018/3
_shelx_space_group_comment
;
The symmetry employed for this shelxl refinement is uniquely defined
by the following loop, which should always be used as a source of
symmetry information in preference to the above space-group names.
They are only intended as comments.
;
_shelx_estimated_absorpt_t_max 0.854
_shelx_estimated_absorpt_t_min 0.293
_olex2_refinement_description
;
1. Fixed Uiso
 At 1.2 times of:
  All C(H) groups
2. Restrained distances
 N12B-C16B
 1.3 with sigma of 0.02
3. Restrained planarity
 N2, N5B, N3A, N3B, N6B, N6A, N4A, N4B, N5A, C2A, C2B, C3A, C3B, C4A, C4B, C5A,
  C6A, C7A, C8A, C9A, C10A, C5B, C6B, C7B, C8B, C9B, C10B
 with sigma of 0.1
 N10A, N12A, N9A, N11A, N8, N9B, N10B, N11B, N12B, C18A, C13B, C18B, C16A,
 C12B, C20B, C16B, C20A, C14B, C12A, C13A, C14A, C19B, C17B, C15B, C19A, C15A,
 C17A
 with sigma of 0.1
4. Uiso/Uaniso restraints and constraints
All non-hydrogen atoms have similar U: within 2A with sigma of 0.04 and sigma
for terminal atoms of 0.08 within 2A
5. Rigid body (RIGU) restrains
 All non-hydrogen atoms
 with sigma for 1-2 distances of 0.004 and sigma for 1-3 distances of 0.004
6. Others
 Sof(O3B)=Sof(O1B)=Sof(O4B)=Sof(O2B)=Sof(N5B)=Sof(N3B)=Sof(N6B)=Sof(N9B)=
 Sof(N4B)=Sof(N10B)=Sof(N11B)=Sof(N12B)=Sof(C13B)=Sof(H13B)=Sof(C2B)=Sof(H2B)=
 Sof(C3B)=Sof(H3B)=Sof(C12B)=Sof(H12B)=Sof(C20B)=Sof(H20B)=Sof(C19B)=Sof(H19B)=
 Sof(C18B)=Sof(H18B)=Sof(C17B)=Sof(H17B)=Sof(C16B)=Sof(C15B)=Sof(C4B)=Sof(H4B)=
 Sof(C14B)=Sof(H14B)=Sof(C5B)=Sof(C6B)=Sof(H6B)=Sof(C7B)=Sof(H7B)=Sof(C8B)=
 Sof(H8B)=Sof(C9B)=Sof(H9B)=Sof(C10B)=0.5*(1-FVAR(2))
 Sof(O1A)=Sof(O3A)=Sof(O2A)=Sof(O4A)=Sof(N10A)=Sof(N12A)=Sof(N9A)=Sof(N3A)=
 Sof(N11A)=Sof(N6A)=Sof(N4A)=Sof(N5A)=Sof(C18A)=Sof(H18A)=Sof(C19A)=Sof(H19A)=
 Sof(C20A)=Sof(C15A)=Sof(C16A)=Sof(H16A)=Sof(C17A)=Sof(H17A)=Sof(C2A)=Sof(H2A)=
 Sof(C3A)=Sof(H3A)=Sof(C4A)=Sof(H4A)=Sof(C5A)=Sof(C6A)=Sof(C7A)=Sof(H7A)=
 Sof(C8A)=Sof(H8A)=Sof(C9A)=Sof(H9A)=Sof(C10A)=Sof(H10A)=Sof(C12A)=Sof(H12A)=
 Sof(C13A)=Sof(H13A)=Sof(C14A)=Sof(H14A)=0.5*FVAR(2)
7.a Aromatic/amide H refined with riding coordinates:
 C18A(H18A), C19A(H19A), C16A(H16A), C17A(H17A), C13B(H13B), C2A(H2A),
 C2B(H2B), C3A(H3A), C3B(H3B), C12B(H12B), C4A(H4A), C20B(H20B), C19B(H19B),
 C18B(H18B), C17B(H17B), C4B(H4B), C7A(H7A), C8A(H8A), C9A(H9A), C10A(H10A),
 C14B(H14B), C12A(H12A), C13A(H13A), C14A(H14A), C6B(H6B), C7B(H7B), C8B(H8B),
 C9B(H9B)
7.b Fitted hexagon refined as free rotating group:
 C18A(C19A,C20A,C15A,C16A,C17A), C20B(C19B,C18B,C17B,C16B,C15B), C5A(C6A,C7A,
 C8A,C9A,C10A), C5B(C6B,C7B,C8B,C9B,C10B)
;
_olex2_submission_special_instructions 'No special instructions were received'

loop_
_space_group_symop_operation_xyz
'x, y, z'
'-x, y, -z'
'x+1/2, y+1/2, z'
'-x+1/2, y+1/2, -z'
'-x, -y, -z'
'x, -y, z'
'-x+1/2, -y+1/2, -z'
'x+1/2, -y+1/2, z'

loop_
_atom_site_label
_atom_site_type_symbol
_atom_site_fract_x
_atom_site_fract_y
_atom_site_fract_z
_atom_site_U_iso_or_equiv
_atom_site_adp_type
_atom_site_occupancy
_atom_site_site_symmetry_order
_atom_site_calc_flag
_atom_site_refinement_flags_posn
_atom_site_refinement_flags_adp
_atom_site_refinement_flags_occupancy
_atom_site_disorder_assembly
_atom_site_disorder_group
Pt1 Pt 0.50071(2) 0.000000 0.75078(2) 0.02174(14) Uani 1 2 d S TU P . .
Fe1 Fe 0.500000 0.500000 0.500000 0.0211(3) Uani 1 4 d S T P A .
Fe2 Fe 0.500000 -0.500000 1.000000 0.0216(3) Uani 1 4 d S T P A .
O1A O 0.8774(7) 0.413(4) 0.6601(15) 0.113(7) Uani 0.330(2) 1 d . U P A 1
O3B O 0.8781(14) -0.400(7) 1.156(3) 0.116(11) Uani 0.170(2) 1 d . U P A 2
O1B O 0.7814(18) 0.651(9) 0.252(3) 0.137(14) Uani 0.170(2) 1 d . U P A 2
O3A O 0.7329(7) -0.605(4) 0.8054(13) 0.120(7) Uani 0.330(2) 1 d . U P A 1
O2A O 0.8294(10) 0.657(4) 0.6470(17) 0.116(6) Uani 0.330(2) 1 d . U P A 1
O4A O 0.7761(9) -0.357(4) 0.7516(15) 0.128(8) Uani 0.330(2) 1 d . U P A 1
O4B O 0.8285(19) -0.665(9) 1.142(4) 0.128(11) Uani 0.170(2) 1 d . U P A 2
O2B O 0.7353(14) 0.388(7) 0.308(3) 0.114(11) Uani 0.170(2) 1 d . U P A 2
N1 N 0.49393(18) 0.2947(7) 0.5988(3) 0.0400(12) Uani 1 1 d . U . . .
N10A N 0.6663(5) -0.500000 1.0699(11) 0.050(3) Uani 0.660(4) 2 d S TU P A 1
N7 N 0.50870(19) -0.2943(7) 0.9028(3) 0.0392(11) Uani 1 1 d . U . . .
N2 N 0.5831(2) 0.500000 0.5363(6) 0.0502(18) Uani 1 2 d S TU P . .
N5B N 0.7196(9) 0.500000 0.549(2) 0.071(6) Uani 0.340(4) 2 d S TU P A 2
N12A N 0.7681(6) -0.500000 0.8125(13) 0.106(5) Uani 0.660(4) 2 d S TU P A 1
N9A N 0.6010(6) -0.500000 1.1456(10) 0.064(4) Uani 0.660(4) 2 d S TU P A 1
N3A N 0.6113(6) 0.500000 0.6165(12) 0.063(4) Uani 0.660(4) 2 d S TU P A 1
N11A N 0.7169(4) -0.500000 1.0597(9) 0.060(3) Uani 0.660(4) 2 d S TU P A 1
N3B N 0.5999(13) 0.500000 0.637(3) 0.069(7) Uani 0.340(4) 2 d S TU P A 2
N6B N 0.7712(14) 0.500000 0.307(3) 0.108(8) Uani 0.340(4) 2 d S TU P A 2
N6A N 0.8491(6) 0.500000 0.6184(12) 0.093(4) Uani 0.660(4) 2 d S TU P A 1
N8 N 0.5831(2) -0.500000 1.0466(5) 0.0481(18) Uani 1 2 d S TU P . .
N4A N 0.6621(5) 0.500000 0.5140(11) 0.056(3) Uani 0.660(4) 2 d S TU P A 1
N9B N 0.6091(15) -0.500000 1.116(3) 0.073(6) Uani 0.340(4) 2 d S TU P A 2
N4B N 0.6669(11) 0.500000 0.559(3) 0.062(6) Uani 0.340(4) 2 d S TU P A 2
N10B N 0.6613(11) -0.500000 1.018(3) 0.065(5) Uani 0.340(4) 2 d S TU P A 2
N11B N 0.7036(12) -0.500000 0.965(2) 0.080(7) Uani 0.340(4) 2 d S TU P A 2
N12B N 0.8504(15) -0.500000 1.121(2) 0.104(7) Uani 0.340(4) 2 d DS TU P A 2
N5A N 0.7042(5) 0.500000 0.4689(10) 0.071(4) Uani 0.660(4) 2 d S TU P A 1
C4 C 0.49619(19) 0.1901(8) 0.6564(4) 0.0307(11) Uani 1 1 d . U . . .
C18A C 0.8906(3) -0.500000 0.9678(8) 0.054(4) Uani 0.660(4) 2 d GS TU P A 1
H18A H 0.925622 -0.500000 0.965960 0.065 Uiso 0.660(4) 2 calc R U P A 1
C19A C 0.8566(4) -0.500(2) 0.8882(7) 0.077(5) Uani 0.660(4) 2 d G TU P A 1
H19A H 0.868778 -0.500000 0.833251 0.093 Uiso 0.660(4) 2 calc R U P A 1
C20A C 0.8043(4) -0.500(3) 0.8909(8) 0.076(4) Uani 0.660(4) 2 d G TU P A 1
C15A C 0.7861(3) -0.500(3) 0.9731(9) 0.058(4) Uani 0.660(4) 2 d G TU P A 1
C16A C 0.8201(4) -0.500(3) 1.0526(8) 0.070(4) Uani 0.660(4) 2 d G TU P A 1
H16A H 0.807908 -0.500000 1.107605 0.083 Uiso 0.660(4) 2 calc R U P A 1
C17A C 0.8724(4) -0.500(2) 1.0499(7) 0.068(4) Uani 0.660(4) 2 d G TU P A 1
H17A H 0.895186 -0.500000 1.103139 0.082 Uiso 0.660(4) 2 calc R U P A 1
C13B C 0.6579(16) -0.500000 1.108(4) 0.071(6) Uani 0.340(4) 2 d S TU P A 2
H13B H 0.685141 -0.500000 1.154478 0.085 Uiso 0.340(4) 2 calc R U P A 2
C2A C 0.6141(6) 0.500000 0.4722(13) 0.053(4) Uani 0.660(4) 2 d S TU P A 1
H2A H 0.603851 0.500000 0.410418 0.063 Uiso 0.660(4) 2 calc R U P A 1
C11 C 0.50583(19) -0.1902(8) 0.8457(4) 0.0288(11) Uani 1 1 d . U . . .
C2B C 0.6234(14) 0.500000 0.505(3) 0.052(6) Uani 0.340(4) 2 d S TU P A 2
H2B H 0.623094 0.500000 0.442778 0.063 Uiso 0.340(4) 2 calc R U P A 2
C3A C 0.6577(7) 0.500000 0.6008(16) 0.064(4) Uani 0.660(4) 2 d S TU P A 1
H3A H 0.685607 0.500000 0.646025 0.077 Uiso 0.660(4) 2 calc R U P A 1
C3B C 0.6521(14) 0.500000 0.639(3) 0.065(7) Uani 0.340(4) 2 d S TU P A 2
H3B H 0.674895 0.500000 0.692191 0.078 Uiso 0.340(4) 2 calc R U P A 2
C12B C 0.6142(13) -0.500000 0.972(3) 0.060(6) Uani 0.340(4) 2 d S TU P A 2
H12B H 0.603850 -0.500000 0.910473 0.072 Uiso 0.340(4) 2 calc R U P A 2
C4A C 0.7468(6) 0.500000 0.5134(15) 0.054(4) Uani 0.660(4) 2 d S TU P A 1
H4A H 0.749190 0.500000 0.575727 0.064 Uiso 0.660(4) 2 calc R U P A 1
C20B C 0.7926(8) -0.500000 0.885(2) 0.098(7) Uani 0.340(4) 2 d GS TU P A 2
H20B H 0.762484 -0.500000 0.845008 0.118 Uiso 0.340(4) 2 calc R U P A 2
C19B C 0.8395(11) -0.500(2) 0.8539(17) 0.104(8) Uani 0.340(4) 2 d G TU P A 2
H19B H 0.840733 -0.500000 0.792447 0.125 Uiso 0.340(4) 2 calc R U P A 2
C18B C 0.8845(8) -0.500(3) 0.914(2) 0.093(8) Uani 0.340(4) 2 d G TU P A 2
H18B H 0.915848 -0.500000 0.893259 0.112 Uiso 0.340(4) 2 calc R U P A 2
C17B C 0.8826(9) -0.500(3) 1.006(2) 0.088(7) Uani 0.340(4) 2 d G TU P A 2
H17B H 0.912714 -0.500000 1.046633 0.106 Uiso 0.340(4) 2 calc R U P A 2
C16B C 0.8357(13) -0.500(3) 1.0377(17) 0.088(6) Uani 0.340(4) 2 d DG TU P A 2
C15B C 0.7907(9) -0.500(2) 0.977(2) 0.078(6) Uani 0.340(4) 2 d G TU P A 2
C4B C 0.7303(14) 0.500000 0.473(3) 0.059(6) Uani 0.340(4) 2 d S TU P A 2
H4B H 0.705602 0.500000 0.422635 0.071 Uiso 0.340(4) 2 calc R U P A 2
C5A C 0.7936(3) 0.500000 0.4737(8) 0.053(4) Uani 0.660(4) 2 d GS TU P A 1
C6A C 0.8414(4) 0.5000(19) 0.5259(7) 0.067(4) Uani 0.660(4) 2 d G TU P A 1
C7A C 0.8853(3) 0.500(3) 0.4850(9) 0.078(5) Uani 0.660(4) 2 d G TU P A 1
H7A H 0.917269 0.500000 0.519873 0.093 Uiso 0.660(4) 2 calc R U P A 1
C8A C 0.8813(3) 0.500(2) 0.3918(10) 0.093(5) Uani 0.660(4) 2 d G TU P A 1
H8A H 0.910639 0.500000 0.364365 0.112 Uiso 0.660(4) 2 calc R U P A 1
C9A C 0.8335(5) 0.500(3) 0.3396(7) 0.099(5) Uani 0.660(4) 2 d G TU P A 1
H9A H 0.830810 0.500000 0.277251 0.119 Uiso 0.660(4) 2 calc R U P A 1
C10A C 0.7896(3) 0.5000(19) 0.3806(8) 0.082(5) Uani 0.660(4) 2 d G TU P A 1
H10A H 0.757610 0.500000 0.345644 0.098 Uiso 0.660(4) 2 calc R U P A 1
C14B C 0.7423(17) -0.500000 1.011(4) 0.079(7) Uani 0.340(4) 2 d S TU P A 2
H14B H 0.742421 -0.500000 1.072462 0.094 Uiso 0.340(4) 2 calc R U P A 2
C12A C 0.6224(6) -0.500000 1.0112(12) 0.046(3) Uani 0.660(4) 2 d S TU P A 1
H12A H 0.621817 -0.500000 0.949238 0.055 Uiso 0.660(4) 2 calc R U P A 1
C13A C 0.6493(6) -0.500000 1.1529(13) 0.070(5) Uani 0.660(4) 2 d S TU P A 1
H13A H 0.670803 -0.500000 1.207527 0.084 Uiso 0.660(4) 2 calc R U P A 1
C14A C 0.7300(7) -0.500000 0.9821(13) 0.057(4) Uani 0.660(4) 2 d S TU P A 1
H14A H 0.705418 -0.500000 0.931218 0.069 Uiso 0.660(4) 2 calc R U P A 1
C5B C 0.7875(5) 0.500000 0.4672(18) 0.061(6) Uani 0.340(4) 2 d GS TU P A 2
C6B C 0.8212(8) 0.5000(19) 0.5471(15) 0.069(6) Uani 0.340(4) 2 d G TU P A 2
H6B H 0.808747 0.500000 0.601860 0.083 Uiso 0.340(4) 2 calc R U P A 2
C7B C 0.8736(7) 0.500(3) 0.5453(15) 0.080(7) Uani 0.340(4) 2 d G TU P A 2
H7B H 0.896156 0.500000 0.598779 0.095 Uiso 0.340(4) 2 calc R U P A 2
C8B C 0.8923(5) 0.500(2) 0.4635(19) 0.067(7) Uani 0.340(4) 2 d G TU P A 2
H8B H 0.927330 0.500000 0.462266 0.081 Uiso 0.340(4) 2 calc R U P A 2
C9B C 0.8586(8) 0.500(3) 0.3836(15) 0.087(7) Uani 0.340(4) 2 d G TU P A 2
H9B H 0.871094 0.500000 0.328834 0.105 Uiso 0.340(4) 2 calc R U P A 2
C10B C 0.8062(7) 0.5000(19) 0.3854(15) 0.084(6) Uani 0.340(4) 2 d G TU P A 2

loop_
_atom_site_aniso_label
_atom_site_aniso_U_11
_atom_site_aniso_U_22
_atom_site_aniso_U_33
_atom_site_aniso_U_23
_atom_site_aniso_U_13
_atom_site_aniso_U_12
Pt1 0.03900(18) 0.01457(18) 0.01233(19) 0.000 0.00604(11) 0.000
Fe1 0.0360(6) 0.0150(8) 0.0123(7) 0.000 0.0039(5) 0.000
Fe2 0.0380(7) 0.0142(8) 0.0129(7) 0.000 0.0045(5) 0.000
O1A 0.075(9) 0.169(18) 0.090(10) 0.016(10) -0.001(8) 0.024(9)
O3B 0.086(17) 0.14(2) 0.115(19) -0.009(16) -0.007(15) -0.011(14)
O1B 0.12(2) 0.17(3) 0.11(2) 0.035(19) -0.02(2) 0.00(2)
O3A 0.087(9) 0.204(18) 0.059(9) -0.020(10) -0.023(8) -0.024(9)
O2A 0.132(14) 0.118(14) 0.097(12) -0.019(10) 0.008(11) 0.000(10)
O4A 0.127(14) 0.181(19) 0.067(11) -0.001(10) -0.014(11) -0.009(13)
O4B 0.13(2) 0.13(2) 0.12(2) 0.011(16) -0.001(19) -0.020(15)
O2B 0.082(15) 0.15(2) 0.10(2) 0.008(18) -0.015(15) 0.000(13)
N1 0.065(3) 0.031(3) 0.025(2) 0.009(2) 0.007(2) 0.001(2)
N10A 0.037(4) 0.071(8) 0.039(6) 0.000 -0.006(4) 0.000
N7 0.068(3) 0.026(3) 0.024(2) 0.007(2) 0.008(2) -0.001(2)
N2 0.041(3) 0.048(5) 0.060(4) 0.000 0.003(3) 0.000
N5B 0.042(7) 0.104(15) 0.067(10) 0.000 0.008(8) 0.000
N12A 0.065(7) 0.184(15) 0.065(7) 0.000 -0.012(7) 0.000
N9A 0.042(5) 0.105(11) 0.042(6) 0.000 -0.003(5) 0.000
N3A 0.041(6) 0.099(10) 0.050(7) 0.000 0.007(4) 0.000
N11A 0.033(4) 0.079(9) 0.066(6) 0.000 -0.001(4) 0.000
N3B 0.043(10) 0.104(17) 0.061(8) 0.000 0.006(7) 0.000
N6B 0.086(12) 0.143(19) 0.089(11) 0.000 -0.007(11) 0.000
N6A 0.061(8) 0.124(12) 0.087(7) 0.000 -0.007(6) 0.000
N8 0.043(3) 0.048(5) 0.052(4) 0.000 0.004(3) 0.000
N4A 0.037(5) 0.083(9) 0.045(6) 0.000 0.002(5) 0.000
N9B 0.052(9) 0.103(15) 0.061(8) 0.000 -0.005(6) 0.000
N4B 0.039(6) 0.091(13) 0.056(11) 0.000 0.005(7) 0.000
N10B 0.049(7) 0.073(13) 0.072(11) 0.000 0.001(8) 0.000
N11B 0.061(8) 0.097(16) 0.084(13) 0.000 0.014(9) 0.000
N12B 0.083(14) 0.119(16) 0.103(11) 0.000 -0.005(10) 0.000
N5A 0.036(4) 0.116(11) 0.062(8) 0.000 0.009(5) 0.000
C4 0.046(2) 0.025(3) 0.022(2) -0.003(2) 0.006(2) -0.003(2)
C18A 0.033(5) 0.073(10) 0.054(7) 0.000 0.000(5) 0.000
C19A 0.047(6) 0.118(12) 0.060(8) 0.000 -0.014(5) 0.000
C20A 0.048(6) 0.102(12) 0.074(7) 0.000 -0.005(5) 0.000
C15A 0.049(5) 0.046(9) 0.075(7) 0.000 -0.004(5) 0.000
C16A 0.045(6) 0.090(11) 0.073(7) 0.000 0.004(5) 0.000
C17A 0.043(6) 0.099(11) 0.062(8) 0.000 0.007(5) 0.000
C13B 0.050(8) 0.089(15) 0.069(10) 0.000 -0.003(8) 0.000
C2A 0.037(6) 0.066(10) 0.054(7) 0.000 0.001(5) 0.000
C11 0.046(2) 0.019(3) 0.023(2) -0.002(2) 0.010(2) -0.006(2)
C2B 0.040(7) 0.061(14) 0.054(10) 0.000 0.002(7) 0.000
C3A 0.041(5) 0.102(11) 0.048(7) 0.000 0.001(6) 0.000
C3B 0.041(9) 0.102(17) 0.053(10) 0.000 0.004(7) 0.000
C12B 0.048(8) 0.070(16) 0.062(9) 0.000 0.007(7) 0.000
C4A 0.039(5) 0.062(9) 0.061(8) 0.000 0.006(5) 0.000
C20B 0.073(11) 0.125(16) 0.095(10) 0.000 0.009(9) 0.000
C19B 0.069(12) 0.139(19) 0.101(13) 0.000 0.005(10) 0.000
C18B 0.068(12) 0.102(19) 0.107(14) 0.000 0.000(11) 0.000
C17B 0.058(9) 0.098(16) 0.102(12) 0.000 -0.011(10) 0.000
C16B 0.066(9) 0.093(15) 0.101(10) 0.000 -0.003(8) 0.000
C15B 0.061(8) 0.076(15) 0.094(10) 0.000 0.002(8) 0.000
C4B 0.036(9) 0.074(14) 0.066(11) 0.000 0.004(8) 0.000
C5A 0.038(5) 0.049(9) 0.072(6) 0.000 0.009(5) 0.000
C6A 0.042(6) 0.070(9) 0.089(7) 0.000 0.005(5) 0.000
C7A 0.043(6) 0.083(12) 0.108(9) 0.000 0.014(6) 0.000
C8A 0.066(7) 0.110(14) 0.108(10) 0.000 0.030(7) 0.000
C9A 0.066(8) 0.141(15) 0.095(10) 0.000 0.028(6) 0.000
C10A 0.051(7) 0.124(13) 0.072(7) 0.000 0.013(6) 0.000
C14B 0.064(8) 0.078(16) 0.093(15) 0.000 0.008(9) 0.000
C12A 0.037(5) 0.054(8) 0.044(6) 0.000 -0.007(4) 0.000
C13A 0.047(6) 0.113(13) 0.048(6) 0.000 0.001(5) 0.000
C14A 0.041(6) 0.066(9) 0.060(8) 0.000 -0.008(6) 0.000
C5B 0.035(8) 0.068(15) 0.077(9) 0.000 0.003(6) 0.000
C6B 0.044(9) 0.083(14) 0.078(10) 0.000 0.001(8) 0.000
C7B 0.051(9) 0.106(16) 0.082(11) 0.000 0.009(9) 0.000
C8B 0.036(9) 0.078(16) 0.089(12) 0.000 0.010(8) 0.000
C9B 0.055(9) 0.123(16) 0.083(11) 0.000 0.010(8) 0.000
C10B 0.055(9) 0.120(15) 0.078(9) 0.000 0.012(7) 0.000

loop_
_atom_type_symbol
_atom_type_description
_atom_type_scat_dispersion_real
_atom_type_scat_dispersion_imag
_atom_type_scat_source
C C 0.0033 0.0016 'International Tables Vol C Tables 4.2.6.8 and 6.1.1.4'
H H 0.0000 0.0000 'International Tables Vol C Tables 4.2.6.8 and 6.1.1.4'
Fe Fe 0.3463 0.8444 'International Tables Vol C Tables 4.2.6.8 and 6.1.1.4'
N N 0.0061 0.0033 'International Tables Vol C Tables 4.2.6.8 and 6.1.1.4'
O O 0.0106 0.0060 'International Tables Vol C Tables 4.2.6.8 and 6.1.1.4'
Pt Pt -1.7033 8.3905 'International Tables Vol C Tables 4.2.6.8 and 6.1.1.4'

loop_
_geom_angle_atom_site_label_1
_geom_angle_atom_site_label_2
_geom_angle_atom_site_label_3
_geom_angle
_geom_angle_site_symmetry_1
_geom_angle_site_symmetry_3
_geom_angle_publ_flag
C4 Pt1 C4 89.2(3) 6 . ?
C4 Pt1 C11 91.0(3) . 6 ?
C4 Pt1 C11 179.55(15) 6 6 ?
C4 Pt1 C11 91.0(3) 6 . ?
C4 Pt1 C11 179.55(15) . . ?
C11 Pt1 C11 88.9(3) . 6 ?
N1 Fe1 N1 89.2(3) . 6_565 ?
N1 Fe1 N1 89.2(3) 2_656 5_666 ?
N1 Fe1 N1 90.8(3) 6_565 5_666 ?
N1 Fe1 N1 90.8(3) . 2_656 ?
N1 Fe1 N1 180.0 6_565 2_656 ?
N1 Fe1 N1 180.0 . 5_666 ?
N1 Fe1 N2 90.0(2) 6_565 . ?
N1 Fe1 N2 90.0(2) 6_565 5_666 ?
N1 Fe1 N2 90.0(2) 5_666 5_666 ?
N1 Fe1 N2 90.0(2) 2_656 . ?
N1 Fe1 N2 90.0(2) 2_656 5_666 ?
N1 Fe1 N2 90.0(2) 5_666 . ?
N1 Fe1 N2 90.0(2) . 5_666 ?
N1 Fe1 N2 90.0(2) . . ?
N2 Fe1 N2 180.0 . 5_666 ?
N7 Fe2 N7 180.0 . 5_647 ?
N7 Fe2 N7 180.0 6_545 2_657 ?
N7 Fe2 N7 89.6(3) . 6_545 ?
N7 Fe2 N7 90.4(3) 6_545 5_647 ?
N7 Fe2 N7 90.4(3) . 2_657 ?
N7 Fe2 N7 89.6(3) 2_657 5_647 ?
N7 Fe2 N8 89.0(2) . 5_647 ?
N7 Fe2 N8 91.0(2) . . ?
N7 Fe2 N8 89.0(2) 5_647 . ?
N7 Fe2 N8 89.0(2) 6_545 5_647 ?
N7 Fe2 N8 91.0(2) 6_545 . ?
N7 Fe2 N8 91.0(2) 2_657 5_647 ?
N7 Fe2 N8 91.0(2) 5_647 5_647 ?
N7 Fe2 N8 89.0(2) 2_657 . ?
N8 Fe2 N8 180.0 5_647 . ?
O1A O1A O2A 112.2(17) 6_565 6_565 ?
N6A O1A O1A 55.1(14) . 6_565 ?
N6A O1A O2A 65.8(15) . 6_565 ?
O4A O3A O3A 100.6(18) 6_545 6_545 ?
N12A O3A O3A 50.4(13) . 6_545 ?
N12A O3A O4A 61.8(16) . 6_545 ?
N6A O2A O1A 48.0(15) . 6_565 ?
N12A O4A O3A 48.0(14) . 6_545 ?
O3B O4B N12B 47(3) 6_545 . ?
C4 N1 Fe1 172.1(5) . . ?
N11A N10A C13A 123.4(13) . . ?
C12A N10A N11A 133.6(17) . . ?
C12A N10A C13A 103.1(13) . . ?
C11 N7 Fe2 169.6(5) . . ?
N3A N2 Fe1 129.8(8) . . ?
N3A N2 C2A 109.3(10) . . ?
N3B N2 Fe1 112.8(13) . . ?
C2A N2 Fe1 120.9(8) . . ?
C2B N2 Fe1 143.2(17) . . ?
C2B N2 N3B 104(2) . . ?
C4B N5B N4B 118(3) . . ?
O3A N12A O3A 79(3) . 6_545 ?
O3A N12A O4A 70.2(16) . 6_545 ?
O3A N12A O4A 126.6(18) 6_545 6_545 ?
O3A N12A O4A 70.2(16) 6_545 . ?
O3A N12A O4A 126.6(18) . . ?
O3A N12A C20A 120.0(17) 6_545 . ?
O3A N12A C20A 120.0(17) . . ?
O4A N12A O4A 94(3) . 6_545 ?
C20A N12A O4A 113.1(15) . 6_545 ?
C20A N12A O4A 113.1(15) . . ?
C13A N9A N8 105.0(14) . . ?
C3A N3A N2 105.0(16) . . ?
C14A N11A N10A 120.3(14) . . ?
C3B N3B N2 100(3) . . ?
O2B N6B O1B 73(3) 6_565 . ?
O2B N6B O1B 136(4) . . ?
O2B N6B C10B 114(3) 6_565 . ?
O2B N6B C10B 114(3) . . ?
C10B N6B O1B 109(3) . . ?
O1A N6A O1A 70(3) . 6_565 ?
O1A N6A O2A 66.2(16) . 6_565 ?
O1A N6A O2A 124(2) 6_565 6_565 ?
O1A N6A O2A 66.2(16) 6_565 . ?
O1A N6A O2A 124(2) . . ?
O1A N6A C6A 124.4(19) . . ?
O1A N6A C6A 124.4(19) 6_565 . ?
O2A N6A O2A 115(3) . 6_565 ?
O2A N6A C6A 108.2(15) . . ?
O2A N6A C6A 108.2(15) 6_565 . ?
N9A N8 Fe2 118.4(7) . . ?
N9B N8 Fe2 136(2) . . ?
N9B N8 C12B 111(2) . . ?
C12B N8 Fe2 113.3(14) . . ?
C12A N8 Fe2 136.4(9) . . ?
C12A N8 N9A 105.2(10) . . ?
C2A N4A N5A 123.2(15) . . ?
C3A N4A N5A 132.3(15) . . ?
C3A N4A C2A 104.6(14) . . ?
N8 N9B C13B 112(4) . . ?
C2B N4B N5B 136(4) . . ?
C2B N4B C3B 103(3) . . ?
C3B N4B N5B 121(3) . . ?
C13B N10B N11B 135(3) . . ?
C12B N10B N11B 116(3) . . ?
C12B N10B C13B 109(3) . . ?
C14B N11B N10B 111(4) . . ?
O3B N12B O3B 82(6) 6_545 . ?
O3B N12B O4B 137(4) . . ?
O3B N12B O4B 66(3) 6_545 . ?
O3B N12B C16B 124(4) . . ?
O3B N12B C16B 124(4) 6_545 . ?
C16B N12B O4B 99(3) . . ?
C4A N5A N4A 118.2(16) . . ?
N1 C4 Pt1 176.9(6) . . ?
C19A C18A H18A 120.0 . . ?
C19A C18A C17A 120.0 . . ?
C17A C18A H18A 120.0 . . ?
C18A C19A H19A 120.0 . . ?
C18A C19A C20A 120.0 . . ?
C20A C19A H19A 120.0 . . ?
C19A C20A N12A 122.3(12) . . ?
C19A C20A C15A 120.0 . . ?
C15A C20A N12A 117.7(12) . . ?
C20A C15A C16A 120.0 . . ?
C20A C15A C14A 123.4(11) . . ?
C16A C15A C14A 116.6(11) . . ?
C15A C16A H16A 120.0 . . ?
C17A C16A C15A 120.0 . . ?
C17A C16A H16A 120.0 . . ?
C18A C17A H17A 120.0 . . ?
C16A C17A C18A 120.0 . . ?
C16A C17A H17A 120.0 . . ?
N9B C13B N10B 107(4) . . ?
N9B C13B H13B 126.3 . . ?
N10B C13B H13B 126.3 . . ?
N2 C2A H2A 126.4 . . ?
N4A C2A N2 107.3(14) . . ?
N4A C2A H2A 126.4 . . ?
N7 C11 Pt1 177.3(5) . . ?
N2 C2B N4B 119(3) . . ?
N2 C2B H2B 120.3 . . ?
N4B C2B H2B 120.3 . . ?
N3A C3A N4A 113.8(16) . . ?
N3A C3A H3A 123.1 . . ?
N4A C3A H3A 123.1 . . ?
N3B C3B H3B 122.9 . . ?
N4B C3B N3B 114(3) . . ?
N4B C3B H3B 122.9 . . ?
N8 C12B H12B 129.7 . . ?
N10B C12B N8 101(3) . . ?
N10B C12B H12B 129.7 . . ?
N5A C4A H4A 118.4 . . ?
N5A C4A C5A 123(2) . . ?
C5A C4A H4A 118.4 . . ?
C19B C20B H20B 120.0 . . ?
C19B C20B C15B 120.0 . . ?
C15B C20B H20B 120.0 . . ?
C20B C19B H19B 120.0 . . ?
C20B C19B C18B 120.0 . . ?
C18B C19B H19B 120.0 . . ?
C19B C18B H18B 120.0 . . ?
C17B C18B C19B 120.0 . . ?
C17B C18B H18B 120.0 . . ?
C18B C17B H17B 120.0 . . ?
C16B C17B C18B 120.0 . . ?
C16B C17B H17B 120.0 . . ?
N12B C16B C17B 100(3) . . ?
N12B C16B C15B 140(3) . . ?
C15B C16B C17B 120.0 . . ?
C20B C15B C14B 120(3) . . ?
C16B C15B C20B 120.0 . . ?
C16B C15B C14B 120(3) . . ?
N5B C4B H4B 122.5 . . ?
N5B C4B C5B 115(4) . . ?
C5B C4B H4B 122.5 . . ?
C6A C5A C4A 122.0(11) . . ?
C6A C5A C10A 120.0 . . ?
C10A C5A C4A 118.0(11) . . ?
N6A C6A C5A 124.2(11) . . ?
N6A C6A C7A 115.8(11) . . ?
C7A C6A C5A 120.0 . . ?
C6A C7A H7A 120.0 . . ?
C6A C7A C8A 120.0 . . ?
C8A C7A H7A 120.0 . . ?
C7A C8A H8A 120.0 . . ?
C9A C8A C7A 120.0 . . ?
C9A C8A H8A 120.0 . . ?
C8A C9A H9A 120.0 . . ?
C8A C9A C10A 120.0 . . ?
C10A C9A H9A 120.0 . . ?
C5A C10A H10A 120.0 . . ?
C9A C10A C5A 120.0 . . ?
C9A C10A H10A 120.0 . . ?
N11B C14B C15B 124(5) . . ?
N11B C14B H14B 118.2 . . ?
C15B C14B H14B 118.2 . . ?
N10A C12A H12A 122.7 . . ?
N8 C12A N10A 114.6(15) . . ?
N8 C12A H12A 122.7 . . ?
N10A C13A H13A 124.0 . . ?
N9A C13A N10A 112.1(14) . . ?
N9A C13A H13A 124.0 . . ?
N11A C14A C15A 119.0(14) . . ?
N11A C14A H14A 120.5 . . ?
C15A C14A H14A 120.5 . . ?
C6B C5B C4B 118(2) . . ?
C6B C5B C10B 120.0 . . ?
C10B C5B C4B 122(2) . . ?
C5B C6B H6B 120.0 . . ?
C7B C6B C5B 120.0 . . ?
C7B C6B H6B 120.0 . . ?
C6B C7B H7B 120.0 . . ?
C6B C7B C8B 120.0 . . ?
C8B C7B H7B 120.0 . . ?
C7B C8B H8B 120.0 . . ?
C7B C8B C9B 120.0 . . ?
C9B C8B H8B 120.0 . . ?
C8B C9B H9B 120.0 . . ?
C10B C9B C8B 120.0 . . ?
C10B C9B H9B 120.0 . . ?
C5B C10B N6B 118(3) . . ?
C9B C10B N6B 122(2) . . ?
C9B C10B C5B 120.0 . . ?

loop_
_geom_bond_atom_site_label_1
_geom_bond_atom_site_label_2
_geom_bond_distance
_geom_bond_site_symmetry_2
_geom_bond_publ_flag
Pt1 C4 1.975(6) 6 ?
Pt1 C4 1.975(6) . ?
Pt1 C11 1.981(6) . ?
Pt1 C11 1.981(6) 6 ?
Fe1 N1 2.131(5) . ?
Fe1 N1 2.131(5) 2_656 ?
Fe1 N1 2.131(5) 6_565 ?
Fe1 N1 2.131(5) 5_666 ?
Fe1 N2 2.189(6) . ?
Fe1 N2 2.189(6) 5_666 ?
Fe2 N7 2.129(5) 5_647 ?
Fe2 N7 2.129(5) 2_657 ?
Fe2 N7 2.129(5) . ?
Fe2 N7 2.129(5) 6_545 ?
Fe2 N8 2.209(6) 5_647 ?
Fe2 N8 2.209(6) . ?
O1A O1A 1.26(6) 6_565 ?
O1A O2A 1.36(3) 6_565 ?
O1A N6A 1.10(2) . ?
O3B O3B 1.45(11) 6_545 ?
O3B O4B 1.38(6) 6_545 ?
O3B N12B 1.11(4) . ?
O1B O2B 1.60(7) 6_565 ?
O1B N6B 1.42(6) . ?
O3A O3A 1.53(6) 6_545 ?
O3A O4A 1.52(3) 6_545 ?
O3A N12A 1.20(2) . ?
O2A N6A 1.35(3) . ?
O4A N12A 1.42(3) . ?
O4B N12B 1.39(6) . ?
O2B O2B 1.64(11) 6_565 ?
O2B N6B 1.26(5) . ?
N1 C4 1.150(8) . ?
N10A N11A 1.370(18) . ?
N10A C12A 1.355(18) . ?
N10A C13A 1.39(2) . ?
N7 C11 1.141(8) . ?
N2 N3A 1.32(2) . ?
N2 N3B 1.52(4) . ?
N2 C2A 1.35(2) . ?
N2 C2B 1.23(4) . ?
N5B N4B 1.42(4) . ?
N5B C4B 1.21(5) . ?
N12A C20A 1.408(18) . ?
N9A N8 1.495(16) . ?
N9A C13A 1.27(2) . ?
N3A C3A 1.28(2) . ?
N11A C14A 1.26(3) . ?
N3B C3B 1.38(4) . ?
N6B C10B 1.39(4) . ?
N6A C6A 1.376(19) . ?
N8 N9B 1.17(4) . ?
N8 C12B 1.48(4) . ?
N8 C12A 1.234(19) . ?
N4A N5A 1.39(2) . ?
N4A C2A 1.333(18) . ?
N4A C3A 1.33(3) . ?
N9B C13B 1.31(6) . ?
N4B C2B 1.31(4) . ?
N4B C3B 1.32(5) . ?
N10B N11B 1.47(4) . ?
N10B C13B 1.36(6) . ?
N10B C12B 1.34(4) . ?
N11B C14B 1.15(5) . ?
N12B C16B 1.26(2) . ?
N5A C4A 1.22(2) . ?
C18A H18A 0.9300 . ?
C18A C19A 1.3900 . ?
C18A C17A 1.3900 . ?
C19A H19A 0.9300 . ?
C19A C20A 1.3900 . ?
C20A C15A 1.3900 . ?
C15A C16A 1.3900 . ?
C15A C14A 1.51(2) . ?
C16A H16A 0.9300 . ?
C16A C17A 1.3900 . ?
C17A H17A 0.9300 . ?
C13B H13B 0.9300 . ?
C2A H2A 0.9300 . ?
C2B H2B 0.9300 . ?
C3A H3A 0.9300 . ?
C3B H3B 0.9300 . ?
C12B H12B 0.9300 . ?
C4A H4A 0.9300 . ?
C4A C5A 1.450(18) . ?
C20B H20B 0.9300 . ?
C20B C19B 1.3900 . ?
C20B C15B 1.3900 . ?
C19B H19B 0.9300 . ?
C19B C18B 1.3900 . ?
C18B H18B 0.9300 . ?
C18B C17B 1.3900 . ?
C17B H17B 0.9300 . ?
C17B C16B 1.3900 . ?
C16B C15B 1.3900 . ?
C15B C14B 1.44(5) . ?
C4B H4B 0.9300 . ?
C4B C5B 1.53(4) . ?
C5A C6A 1.3900 . ?
C5A C10A 1.3900 . ?
C6A C7A 1.3900 . ?
C7A H7A 0.9300 . ?
C7A C8A 1.3900 . ?
C8A H8A 0.9300 . ?
C8A C9A 1.3900 . ?
C9A H9A 0.9300 . ?
C9A C10A 1.3900 . ?
C10A H10A 0.9300 . ?
C14B H14B 0.9300 . ?
C12A H12A 0.9300 . ?
C13A H13A 0.9300 . ?
C14A H14A 0.9300 . ?
C5B C6B 1.3900 . ?
C5B C10B 1.3900 . ?
C6B H6B 0.9300 . ?
C6B C7B 1.3900 . ?
C7B H7B 0.9300 . ?
C7B C8B 1.3900 . ?
C8B H8B 0.9300 . ?
C8B C9B 1.3900 . ?
C9B H9B 0.9300 . ?
C9B C10B 1.3900 . ?

loop_
_geom_torsion_atom_site_label_1
_geom_torsion_atom_site_label_2
_geom_torsion_atom_site_label_3
_geom_torsion_atom_site_label_4
_geom_torsion
_geom_torsion_site_symmetry_1
_geom_torsion_site_symmetry_2
_geom_torsion_site_symmetry_3
_geom_torsion_site_symmetry_4
_geom_torsion_publ_flag
Fe1 N2 N3A C3A 180.000(3) . . . . ?
Fe1 N2 N3B C3B 180.000(5) . . . . ?
Fe1 N2 C2A N4A 180.000(2) . . . . ?
Fe1 N2 C2B N4B 180.000(6) . . . . ?
Fe2 N8 N9B C13B 180.000(14) . . . . ?
Fe2 N8 C12B N10B 180.000(7) . . . . ?
Fe2 N8 C12A N10A 180.000(4) . . . . ?
O1A O1A N6A O2A -145.0(19) 6_565 . . 6_565 ?
O1A O1A N6A O2A -39.5(18) 6_565 . . . ?
O1A O1A N6A C6A 119(2) 6_565 . . . ?
O1A O2A N6A O1A 41(3) 6_565 . . . ?
O1A O2A N6A O2A 118(3) 6_565 . . 6_565 ?
O1A O2A N6A C6A -120(2) 6_565 . . . ?
O1A N6A C6A C5A -136(2) 6_565 . . . ?
O1A N6A C6A C5A 136(2) . . . . ?
O1A N6A C6A C7A 44(2) 6_565 . . . ?
O1A N6A C6A C7A -44(2) . . . . ?
O3B O3B N12B O4B 42(5) 6_545 . . . ?
O3B O3B N12B O4B 150(4) 6_545 . . 6_545 ?
O3B O3B N12B C16B -126(6) 6_545 . . . ?
O3B O4B N12B O3B -46(6) 6_545 . . . ?
O3B O4B N12B O4B -132(5) 6_545 . . 6_545 ?
O3B O4B N12B C16B 123(5) 6_545 . . . ?
O3B N12B C16B C17B -52(5) 6_545 . . . ?
O3B N12B C16B C17B 52(5) . . . . ?
O3B N12B C16B C15B -128(5) . . . . ?
O3B N12B C16B C15B 128(5) 6_545 . . . ?
O1B O2B N6B O1B 89(8) 6_565 . . . ?
O1B O2B N6B O2B 144(4) 6_565 . . 6_565 ?
O1B O2B N6B C10B -104(3) 6_565 . . . ?
O1B N6B C10B C5B 125(4) . . . . ?
O1B N6B C10B C5B -125(4) 6_565 . . . ?
O1B N6B C10B C9B 55(4) 6_565 . . . ?
O1B N6B C10B C9B -55(4) . . . . ?
O3A O3A N12A O4A -55(2) 6_545 . . . ?
O3A O3A N12A O4A -135.5(17) 6_545 . . 6_545 ?
O3A O3A N12A C20A 119(2) 6_545 . . . ?
O3A O4A N12A O3A 59(3) 6_545 . . . ?
O3A O4A N12A O4A 127.5(18) 6_545 . . 6_545 ?
O3A O4A N12A C20A -115.1(19) 6_545 . . . ?
O3A N12A C20A C19A -133(2) 6_545 . . . ?
O3A N12A C20A C19A 133(2) . . . . ?
O3A N12A C20A C15A 47(2) 6_545 . . . ?
O3A N12A C20A C15A -47(2) . . . . ?
O2A O1A N6A O1A 145.0(19) 6_565 . . 6_565 ?
O2A O1A N6A O2A 105(3) 6_565 . . . ?
O2A O1A N6A C6A -96(2) 6_565 . . . ?
O2A N6A C6A C5A 62.9(19) 6_565 . . . ?
O2A N6A C6A C5A -62.9(19) . . . . ?
O2A N6A C6A C7A -117.1(16) 6_565 . . . ?
O2A N6A C6A C7A 117.1(16) . . . . ?
O4A O3A N12A O3A 135.5(17) 6_545 . . 6_545 ?
O4A O3A N12A O4A 80(3) 6_545 . . . ?
O4A O3A N12A C20A -105.9(18) 6_545 . . . ?
O4A N12A C20A C19A 53(2) 6_545 . . . ?
O4A N12A C20A C19A -53(2) . . . . ?
O4A N12A C20A C15A 127.1(19) . . . . ?
O4A N12A C20A C15A -127.1(19) 6_545 . . . ?
O4B O3B N12B O3B -150(4) 6_545 . . 6_545 ?
O4B O3B N12B O4B -108(8) 6_545 . . . ?
O4B O3B N12B C16B 84(5) 6_545 . . . ?
O4B N12B C16B C17B -119(3) . . . . ?
O4B N12B C16B C17B 119(3) 6_545 . . . ?
O4B N12B C16B C15B 61(4) . . . . ?
O4B N12B C16B C15B -61(3) 6_545 . . . ?
O2B O1B N6B O1B 135(4) 6_565 . . 6_565 ?
O2B O1B N6B O2B 57(6) 6_565 . . . ?
O2B O1B N6B C10B -110(4) 6_565 . . . ?
O2B O2B N6B O1B -55(5) 6_565 . . . ?
O2B O2B N6B O1B -144(4) 6_565 . . 6_565 ?
O2B O2B N6B C10B 112(5) 6_565 . . . ?
O2B N6B C10B C5B 45(4) 6_565 . . . ?
O2B N6B C10B C5B -45(4) . . . . ?
O2B N6B C10B C9B -135(3) 6_565 . . . ?
O2B N6B C10B C9B 135(3) . . . . ?
N10A N11A C14A C15A 180.0(9) . . . . ?
N2 N3A C3A N4A 0.000(3) . . . . ?
N2 N3B C3B N4B 0.000(7) . . . . ?
N5B N4B C2B N2 180.000(5) . . . . ?
N5B N4B C3B N3B 180.000(8) . . . . ?
N5B C4B C5B C6B 0.0(6) . . . . ?
N5B C4B C5B C10B 180.0(7) . . . . ?
N12A C20A C15A C16A 180.0(17) . . . . ?
N12A C20A C15A C14A 0.0(15) . . . . ?
N9A N8 C12A N10A 0.000(4) . . . . ?
N3A N2 C2A N4A 0.000(2) . . . . ?
N11A N10A C12A N8 180.000(5) . . . . ?
N11A N10A C13A N9A 180.000(6) . . . . ?
N3B N2 C2B N4B 0.000(5) . . . . ?
N6A C6A C7A C8A 180.0(12) . . . . ?
N8 N9A C13A N10A 0.000(5) . . . . ?
N8 N9B C13B N10B 0.000(15) . . . . ?
N4A N5A C4A C5A 180.000(2) . . . . ?
N9B N8 C12B N10B 0.000(9) . . . . ?
N4B N5B C4B C5B 180.000(4) . . . . ?
N10B N11B C14B C15B 180.0(8) . . . . ?
N11B N10B C13B N9B 180.000(13) . . . . ?
N11B N10B C12B N8 180.000(8) . . . . ?
N12B C16B C15B C20B 180(2) . . . . ?
N12B C16B C15B C14B 0.0(16) . . . . ?
N5A N4A C2A N2 180.000(2) . . . . ?
N5A N4A C3A N3A 180.000(3) . . . . ?
N5A C4A C5A C6A 180.0(7) . . . . ?
N5A C4A C5A C10A 0.0(6) . . . . ?
C18A C19A C20A N12A 180.0(18) . . . . ?
C18A C19A C20A C15A 0.0 . . . . ?
C19A C18A C17A C16A 0.0 . . . . ?
C19A C20A C15A C16A 0.0 . . . . ?
C19A C20A C15A C14A 180.0(14) . . . . ?
C20A C15A C16A C17A 0.0 . . . . ?
C20A C15A C14A N11A 180.0(8) . . . . ?
C15A C16A C17A C18A 0.0 . . . . ?
C16A C15A C14A N11A 0.0(13) . . . . ?
C17A C18A C19A C20A 0.0 . . . . ?
C13B N10B N11B C14B 0.000(18) . . . . ?
C13B N10B C12B N8 0.000(8) . . . . ?
C2A N2 N3A C3A 0.000(3) . . . . ?
C2A N4A N5A C4A 180.000(3) . . . . ?
C2A N4A C3A N3A 0.000(3) . . . . ?
C2B N2 N3B C3B 0.000(5) . . . . ?
C2B N4B C3B N3B 0.000(7) . . . . ?
C3A N4A N5A C4A 0.000(4) . . . . ?
C3A N4A C2A N2 0.000(2) . . . . ?
C3B N4B C2B N2 0.000(6) . . . . ?
C12B N8 N9B C13B 0.000(16) . . . . ?
C12B N10B N11B C14B 180.000(16) . . . . ?
C12B N10B C13B N9B 0.000(13) . . . . ?
C4A C5A C6A N6A 0.0(14) . . . . ?
C4A C5A C6A C7A 180.0(4) . . . . ?
C4A C5A C10A C9A 180.0(4) . . . . ?
C20B C19B C18B C17B 0.0 . . . . ?
C20B C15B C14B N11B 0.0(16) . . . . ?
C19B C20B C15B C16B 0.0 . . . . ?
C19B C20B C15B C14B 180.0(14) . . . . ?
C19B C18B C17B C16B 0.0 . . . . ?
C18B C17B C16B N12B 180.0(16) . . . . ?
C18B C17B C16B C15B 0.0 . . . . ?
C17B C16B C15B C20B 0.0 . . . . ?
C17B C16B C15B C14B 180.0(14) . . . . ?
C16B C15B C14B N11B 180.0(5) . . . . ?
C15B C20B C19B C18B 0.0 . . . . ?
C4B N5B N4B C2B 0.000(9) . . . . ?
C4B N5B N4B C3B 180.000(7) . . . . ?
C4B C5B C6B C7B 180.0(4) . . . . ?
C4B C5B C10B N6B 0.0(13) . . . . ?
C4B C5B C10B C9B 180.0(4) . . . . ?
C5A C6A C7A C8A 0.0 . . . . ?
C6A C5A C10A C9A 0.0 . . . . ?
C6A C7A C8A C9A 0.0 . . . . ?
C7A C8A C9A C10A 0.0 . . . . ?
C8A C9A C10A C5A 0.0 . . . . ?
C10A C5A C6A N6A 180.0(13) . . . . ?
C10A C5A C6A C7A 0.0 . . . . ?
C12A N10A N11A C14A 0.000(7) . . . . ?
C12A N10A C13A N9A 0.000(5) . . . . ?
C13A N10A N11A C14A 180.000(6) . . . . ?
C13A N10A C12A N8 0.000(4) . . . . ?
C13A N9A N8 Fe2 180.000(4) . . . . ?
C13A N9A N8 C12A 0.000(5) . . . . ?
C14A C15A C16A C17A 180.0(13) . . . . ?
C5B C6B C7B C8B 0.0 . . . . ?
C6B C5B C10B N6B 180.0(12) . . . . ?
C6B C5B C10B C9B 0.0 . . . . ?
C6B C7B C8B C9B 0.0 . . . . ?
C7B C8B C9B C10B 0.0 . . . . ?
C8B C9B C10B N6B 180.0(13) . . . . ?
C8B C9B C10B C5B 0.0 . . . . ?
C10B C5B C6B C7B 0.0 . . . . ?
